data_4303766
loop_
_publ_author_name
'Anna-Marie Fuller'
'Andrew J. Mountford'
'Matthew L. Scott'
'Simon J. Coles'
'Peter N. Horton'
'David L. Hughes'
'Michael B. Hursthouse'
'Simon J. Lancaster'

_publ_contact_author_address
;Wolfson Materials and Catalysis Centre,
School of Chemisrty,
University of East Anglia,
Norwich,
NR4 7TJ
;
_publ_contact_author_email S.Lancasterr@uea.ac.uk
_publ_contact_author_fax '44 1603 592003'
_publ_contact_author_name 'S. J. Lancaster'
_publ_contact_author_phone '44 1603 592009'
_publ_section_title
;
Synthesis, Structure, and Stability of Adducts between Phosphide and Amide
Anions and the Lewis Acids Borane, Tris(pentafluorophenyl)borane, and
Tris(pentafluorophenyl)alane
;
_journal_name_full 'Inorganic Chemistry'
_journal_page_first 11474
_journal_page_last 11482
_journal_paper_doi 10.1021/ic901799q
_journal_volume 48
_journal_year 2009
_chemical_formula_moiety 'C8 H16 Li O4, C36 H2 B2 F30 P'
_chemical_formula_sum 'C44 H18 B2 F30 Li O4 P'
_chemical_formula_weight 1240.11
_chemical_name_systematic '[Li(C8H16O4)].[H2P{B(C6F5)3}2]'
_space_group_IT_number 2
_symmetry_cell_setting triclinic
_symmetry_space_group_name_Hall '-P 1'
_symmetry_space_group_name_H-M 'P -1'
_atom_sites_solution_hydrogens geom
_atom_sites_solution_primary direct
_atom_sites_solution_secondary difmap
_cell_angle_alpha 62.10(13)
_cell_angle_beta 84.68(10)
_cell_angle_gamma 89.27(10)
_cell_formula_units_Z 2
_cell_length_a 12.465(13)
_cell_length_b 14.37(3)
_cell_length_c 14.461(14)
_cell_measurement_reflns_used 9641
_cell_measurement_temperature 120(2)
_cell_measurement_theta_max 27.485
_cell_measurement_theta_min 2.910
_cell_volume 2278(6)
_computing_cell_refinement 'DENZO (Otwinowski & Minor, 1997) & COLLECT (Hooft, R.W.W., 1998)'
_computing_data_collection 'COLLECT (Hooft, R.W.W., 1998)'
_computing_data_reduction 'DENZO (Otwinowski & Minor, 1997) & COLLECT (Hooft, R.W.W., 1998)'
_computing_molecular_graphics 'ORTEP (Johnson, 1971)'
_computing_publication_material 'SHELXL-97 (Sheldrick, 1997b)'
_computing_structure_refinement 'SHELXL-97 (Sheldrick, 1997)'
_computing_structure_solution 'SHELXS-97 (Sheldrick, 1997)'
_diffrn_ambient_temperature 120(2)
_diffrn_detector_area_resol_mean 9.091
_diffrn_measured_fraction_theta_full 0.993
_diffrn_measured_fraction_theta_max 0.993
_diffrn_measurement_device_type
;
'Bruker-Nonius 95mm CCD camera on \k-goniostat'
;
_diffrn_measurement_method '\f & \w scans'
_diffrn_radiation_monochromator '10cm confocal mirrors'
_diffrn_radiation_source
;
'Bruker-Nonius FR591 rotating anode'
;
_diffrn_radiation_type MoK\a
_diffrn_radiation_wavelength 0.71073
_diffrn_reflns_av_R_equivalents 0.1233
_diffrn_reflns_av_sigmaI/netI 0.1414
_diffrn_reflns_limit_h_max 16
_diffrn_reflns_limit_h_min -16
_diffrn_reflns_limit_k_max 18
_diffrn_reflns_limit_k_min -18
_diffrn_reflns_limit_l_max 18
_diffrn_reflns_limit_l_min -18
_diffrn_reflns_number 42972
_diffrn_reflns_theta_full 27.48
_diffrn_reflns_theta_max 27.48
_diffrn_reflns_theta_min 3.09
_exptl_absorpt_coefficient_mu 0.230
_exptl_absorpt_correction_T_max 0.9954
_exptl_absorpt_correction_T_min 0.9685
_exptl_absorpt_correction_type multi-scan
_exptl_absorpt_process_details 'SADABS V2.10 (Sheldrick, G.M., 2003)'
_exptl_crystal_colour Colourless
_exptl_crystal_density_diffrn 1.807
_exptl_crystal_density_method 'not measured'
_exptl_crystal_description 'Cut Blade'
_exptl_crystal_F_000 1224
_exptl_crystal_size_max 0.14
_exptl_crystal_size_mid 0.05
_exptl_crystal_size_min 0.02
_refine_diff_density_max 0.630
_refine_diff_density_min -0.354
_refine_diff_density_rms 0.077
_refine_ls_extinction_method none
_refine_ls_goodness_of_fit_ref 1.088
_refine_ls_hydrogen_treatment mixed
_refine_ls_matrix_type full
_refine_ls_number_parameters 747
_refine_ls_number_reflns 10370
_refine_ls_number_restraints 0
_refine_ls_restrained_S_all 1.088
_refine_ls_R_factor_all 0.1821
_refine_ls_R_factor_gt 0.0919
_refine_ls_shift/su_max 0.000
_refine_ls_shift/su_mean 0.000
_refine_ls_structure_factor_coef Fsqd
_refine_ls_weighting_details 'calc w=1/[\s^2^(Fo^2^)+(0.0270P)^2^+4.2807P] where P=(Fo^2^+2Fc^2^)/3'
_refine_ls_weighting_scheme calc
_refine_ls_wR_factor_gt 0.1373
_refine_ls_wR_factor_ref 0.1620
_reflns_number_gt 5853
_reflns_number_total 10370
_reflns_threshold_expression I>2sigma(I)
_cod_data_source_file ic901799q_si_001_2.cif
_cod_data_source_block 2
_cod_depositor_comments
;

2021-05-16
Z value and formula fixed to values more according to usual
chemical conventions.                 miguel
;
_cod_original_formula_sum 'C88 H36 B4 F60 Li2 O8 P2'
_cod_original_formula_weight 2480.22
_cod_original_formula_moiety 'C16 H32 Li2 O8, 2(C36 H2 B2 F30 P)'
_cod_original_formula_units_Z 1
_cod_original_cell_volume 2279(5)
_cod_database_code 4303766

loop_
_symmetry_equiv_pos_as_xyz
'x, y, z'
'-x, -y, -z'

loop_
_atom_site_label
_atom_site_type_symbol
_atom_site_fract_x
_atom_site_fract_y
_atom_site_fract_z
_atom_site_U_iso_or_equiv
_atom_site_adp_type
_atom_site_occupancy
_atom_site_symmetry_multiplicity
_atom_site_calc_flag
_atom_site_refinement_flags
_atom_site_disorder_assembly
_atom_site_disorder_group
P1 P 0.95521(10) 0.58067(9) 0.25479(9) 0.0252(3) Uani 1 1 d . . .
B1 B 0.8231(4) 0.6505(4) 0.2888(4) 0.0271(12) Uani 1 1 d . . .
F12 F 0.65692(19) 0.79120(19) 0.28637(19) 0.0307(6) Uani 1 1 d . . .
F13 F 0.5082(2) 0.8726(2) 0.1516(2) 0.0417(7) Uani 1 1 d . . .
F14 F 0.5048(2) 0.8288(2) -0.0128(2) 0.0506(8) Uani 1 1 d . . .
F15 F 0.6557(2) 0.6992(2) -0.0368(2) 0.0454(8) Uani 1 1 d . . .
F16 F 0.8005(2) 0.6121(2) 0.09951(19) 0.0343(6) Uani 1 1 d . . .
F22 F 0.7286(2) 0.6481(2) 0.49392(19) 0.0338(6) Uani 1 1 d . . .
F23 F 0.5948(2) 0.5031(2) 0.6425(2) 0.0418(7) Uani 1 1 d . . .
F24 F 0.5332(2) 0.3305(2) 0.6272(2) 0.0448(7) Uani 1 1 d . . .
F25 F 0.6069(2) 0.3101(2) 0.4543(2) 0.0437(7) Uani 1 1 d . . .
F26 F 0.7398(2) 0.4545(2) 0.3016(2) 0.0374(7) Uani 1 1 d . . .
F32 F 0.8400(2) 0.89139(18) 0.16995(18) 0.0302(6) Uani 1 1 d . . .
F33 F 0.9454(2) 1.0128(2) 0.2225(2) 0.0414(7) Uani 1 1 d . . .
F34 F 1.0557(2) 0.9299(2) 0.3953(2) 0.0481(8) Uani 1 1 d . . .
F35 F 1.0510(2) 0.7174(2) 0.5212(2) 0.0412(7) Uani 1 1 d . . .
F36 F 0.9399(2) 0.59140(19) 0.47397(18) 0.0317(6) Uani 1 1 d . . .
C11 C 0.7403(3) 0.7021(3) 0.1971(3) 0.0264(10) Uani 1 1 d . . .
C12 C 0.6594(3) 0.7667(3) 0.2064(3) 0.0249(10) Uani 1 1 d . . .
C13 C 0.5815(4) 0.8084(4) 0.1387(4) 0.0317(11) Uani 1 1 d . . .
C14 C 0.5802(4) 0.7859(4) 0.0559(4) 0.0374(12) Uani 1 1 d . . .
C15 C 0.6558(4) 0.7209(4) 0.0439(4) 0.0340(12) Uani 1 1 d . . .
C16 C 0.7322(4) 0.6789(4) 0.1147(3) 0.0282(11) Uani 1 1 d . . .
C21 C 0.7489(3) 0.5571(3) 0.3911(3) 0.0262(10) Uani 1 1 d . . .
C22 C 0.7051(3) 0.5635(3) 0.4797(3) 0.0266(10) Uani 1 1 d . . .
C23 C 0.6335(4) 0.4906(4) 0.5585(4) 0.0304(11) Uani 1 1 d . . .
C24 C 0.6012(4) 0.4040(4) 0.5512(4) 0.0322(11) Uani 1 1 d . . .
C25 C 0.6398(4) 0.3929(4) 0.4642(4) 0.0323(11) Uani 1 1 d . . .
C26 C 0.7104(4) 0.4694(4) 0.3862(3) 0.0294(11) Uani 1 1 d . . .
C31 C 0.8845(3) 0.7322(3) 0.3186(3) 0.0239(10) Uani 1 1 d . . .
C32 C 0.8917(3) 0.8414(3) 0.2572(3) 0.0261(10) Uani 1 1 d . . .
C33 C 0.9463(4) 0.9075(4) 0.2828(4) 0.0294(11) Uani 1 1 d . . .
C34 C 1.0005(4) 0.8655(4) 0.3718(4) 0.0334(12) Uani 1 1 d . . .
C35 C 0.9972(4) 0.7588(4) 0.4349(4) 0.0329(12) Uani 1 1 d . . .
C36 C 0.9401(4) 0.6960(3) 0.4074(3) 0.0275(11) Uani 1 1 d . . .
B2 B 1.0871(4) 0.6478(4) 0.1465(4) 0.0282(12) Uani 1 1 d . . .
F52 F 1.1034(2) 0.41002(19) 0.31794(19) 0.0344(6) Uani 1 1 d . . .
F53 F 1.2714(2) 0.2941(2) 0.3281(2) 0.0412(7) Uani 1 1 d . . .
F54 F 1.4509(2) 0.3741(2) 0.1896(2) 0.0505(8) Uani 1 1 d . . .
F55 F 1.4540(2) 0.5782(2) 0.0316(2) 0.0518(8) Uani 1 1 d . . .
F56 F 1.2829(2) 0.6946(2) 0.0141(2) 0.0404(7) Uani 1 1 d . . .
F62 F 1.1644(2) 0.86770(19) -0.02646(19) 0.0366(7) Uani 1 1 d . . .
F63 F 1.2717(2) 1.0069(2) 0.0009(2) 0.0420(7) Uani 1 1 d . . .
F64 F 1.3136(2) 0.9697(2) 0.1967(2) 0.0415(7) Uani 1 1 d . . .
F65 F 1.2503(2) 0.7830(2) 0.3665(2) 0.0387(7) Uani 1 1 d . . .
F66 F 1.1495(2) 0.63473(19) 0.34163(18) 0.0319(6) Uani 1 1 d . . .
F72 F 0.9486(2) 0.82457(19) 0.05225(19) 0.0335(6) Uani 1 1 d . . .
F73 F 0.8527(2) 0.8887(2) -0.1236(2) 0.0412(7) Uani 1 1 d . . .
F74 F 0.8890(3) 0.7905(2) -0.2454(2) 0.0521(8) Uani 1 1 d . . .
F75 F 1.0218(3) 0.6235(2) -0.1827(2) 0.0497(8) Uani 1 1 d . . .
F76 F 1.1117(2) 0.5532(2) -0.0055(2) 0.0379(7) Uani 1 1 d . . .
C51 C 1.1829(4) 0.5610(3) 0.1657(3) 0.0266(10) Uani 1 1 d . . .
C52 C 1.1873(4) 0.4574(4) 0.2429(3) 0.0284(11) Uani 1 1 d . . .
C53 C 1.2740(4) 0.3948(4) 0.2504(4) 0.0321(11) Uani 1 1 d . . .
C54 C 1.3646(4) 0.4344(4) 0.1806(4) 0.0354(12) Uani 1 1 d . . .
C55 C 1.3661(4) 0.5362(4) 0.1024(4) 0.0370(12) Uani 1 1 d . . .
C56 C 1.2767(4) 0.5954(4) 0.0973(4) 0.0323(11) Uani 1 1 d . . .
C61 C 1.1434(3) 0.7436(3) 0.1582(3) 0.0249(10) Uani 1 1 d . . .
C62 C 1.1791(4) 0.8417(4) 0.0747(3) 0.0293(11) Uani 1 1 d . . .
C63 C 1.2358(4) 0.9158(4) 0.0856(4) 0.0323(11) Uani 1 1 d . . .
C64 C 1.2591(4) 0.8970(4) 0.1836(4) 0.0317(11) Uani 1 1 d . . .
C65 C 1.2269(4) 0.8014(4) 0.2700(3) 0.0295(11) Uani 1 1 d . . .
C66 C 1.1732(4) 0.7286(3) 0.2545(3) 0.0280(11) Uani 1 1 d . . .
C71 C 1.0362(3) 0.6867(3) 0.0336(3) 0.0262(10) Uani 1 1 d . . .
C72 C 0.9686(4) 0.7719(3) -0.0034(3) 0.0287(11) Uani 1 1 d . . .
C73 C 0.9182(4) 0.8067(3) -0.0942(4) 0.0299(11) Uani 1 1 d . . .
C74 C 0.9353(4) 0.7569(4) -0.1550(4) 0.0350(12) Uani 1 1 d . . .
C75 C 1.0017(4) 0.6726(4) -0.1231(4) 0.0346(12) Uani 1 1 d . . .
C76 C 1.0494(4) 0.6385(3) -0.0306(4) 0.0296(11) Uani 1 1 d . . .
Li1 Li 0.5914(7) 1.0777(7) 0.4373(6) 0.037(2) Uani 1 1 d . . .
O81 O 0.5120(2) 0.9276(2) 0.4469(2) 0.0352(8) Uani 1 1 d . . .
C82 C 0.4880(5) 0.9597(4) 0.3398(4) 0.0451(14) Uani 1 1 d . . .
H82A H 0.4323 0.9113 0.3396 0.054 Uiso 1 1 calc R . .
H82B H 0.5537 0.9573 0.2970 0.054 Uiso 1 1 calc R . .
C83 C 0.4479(5) 1.0701(4) 0.2943(4) 0.0505(15) Uani 1 1 d . . .
H83A H 0.4368 1.0958 0.2194 0.061 Uiso 1 1 calc R . .
H83B H 0.3779 1.0708 0.3324 0.061 Uiso 1 1 calc R . .
O84 O 0.5252(3) 1.1378(3) 0.3032(3) 0.0462(9) Uani 1 1 d . . .
C85 C 0.6042(4) 1.1915(4) 0.2145(4) 0.0415(13) Uani 1 1 d . . .
H85A H 0.5693 1.2401 0.1513 0.050 Uiso 1 1 calc R . .
H85B H 0.6457 1.1405 0.1988 0.050 Uiso 1 1 calc R . .
C86 C 0.6765(4) 1.2517(4) 0.2475(4) 0.0441(14) Uani 1 1 d . . .
H86A H 0.7395 1.2827 0.1945 0.053 Uiso 1 1 calc R . .
H86B H 0.6366 1.3098 0.2516 0.053 Uiso 1 1 calc R . .
O87 O 0.7125(3) 1.1826(3) 0.3481(3) 0.0458(9) Uani 1 1 d . . .
C88 C 0.8081(4) 1.1276(4) 0.3433(5) 0.0544(16) Uani 1 1 d . . .
H88A H 0.8732 1.1737 0.3258 0.065 Uiso 1 1 calc R . .
H88B H 0.8059 1.1038 0.2893 0.065 Uiso 1 1 calc R . .
C89 C 0.8092(4) 1.0350(5) 0.4506(5) 0.0538(16) Uani 1 1 d . . .
H89A H 0.8697 0.9899 0.4501 0.065 Uiso 1 1 calc R . .
H89B H 0.8210 1.0602 0.5020 0.065 Uiso 1 1 calc R . .
O90 O 0.7096(3) 0.9736(3) 0.4828(3) 0.0435(9) Uani 1 1 d . . .
C91 C 0.7043(4) 0.8980(4) 0.4446(4) 0.0397(13) Uani 1 1 d . . .
H91A H 0.7597 0.8446 0.4733 0.048 Uiso 1 1 calc R . .
H91B H 0.7160 0.9331 0.3669 0.048 Uiso 1 1 calc R . .
C92 C 0.5932(4) 0.8478(4) 0.4819(4) 0.0360(12) Uani 1 1 d . . .
H92A H 0.5826 0.7978 0.4540 0.043 Uiso 1 1 calc R . .
H92B H 0.5851 0.8077 0.5596 0.043 Uiso 1 1 calc R . .
H41 H 0.927(3) 0.512(3) 0.234(3) 0.027(11) Uiso 1 1 d . . .
H42 H 0.983(3) 0.530(3) 0.348(3) 0.020(11) Uiso 1 1 d . . .

loop_
_atom_site_aniso_label
_atom_site_aniso_U_11
_atom_site_aniso_U_22
_atom_site_aniso_U_33
_atom_site_aniso_U_23
_atom_site_aniso_U_13
_atom_site_aniso_U_12
P1 0.0290(7) 0.0208(6) 0.0214(6) -0.0071(5) 0.0030(5) -0.0025(5)
B1 0.028(3) 0.026(3) 0.023(3) -0.009(2) 0.006(2) 0.002(2)
F12 0.0324(15) 0.0315(15) 0.0275(14) -0.0136(12) -0.0013(12) 0.0020(12)
F13 0.0317(16) 0.0475(18) 0.0407(17) -0.0160(14) -0.0066(13) 0.0072(14)
F14 0.0436(17) 0.066(2) 0.0348(17) -0.0149(15) -0.0167(14) 0.0035(15)
F15 0.0434(17) 0.066(2) 0.0321(16) -0.0272(15) -0.0035(13) -0.0079(15)
F16 0.0355(15) 0.0393(16) 0.0298(15) -0.0189(13) 0.0043(12) -0.0036(13)
F22 0.0384(16) 0.0331(15) 0.0296(15) -0.0155(13) 0.0027(12) -0.0010(12)
F23 0.0434(17) 0.0507(18) 0.0281(15) -0.0178(14) 0.0091(13) -0.0078(14)
F24 0.0398(17) 0.0451(18) 0.0328(16) -0.0064(14) 0.0099(13) -0.0160(14)
F25 0.0471(18) 0.0344(17) 0.0455(18) -0.0167(14) 0.0054(14) -0.0163(14)
F26 0.0427(16) 0.0382(16) 0.0347(16) -0.0217(13) 0.0094(13) -0.0135(13)
F32 0.0351(15) 0.0238(14) 0.0252(14) -0.0060(11) -0.0036(12) -0.0004(11)
F33 0.0529(18) 0.0232(15) 0.0413(17) -0.0097(13) -0.0029(14) -0.0074(13)
F34 0.0545(19) 0.0454(18) 0.0501(18) -0.0256(15) -0.0105(15) -0.0125(15)
F35 0.0416(17) 0.0507(18) 0.0270(15) -0.0138(14) -0.0082(13) -0.0053(14)
F36 0.0369(15) 0.0272(15) 0.0248(14) -0.0069(12) -0.0041(12) 0.0006(12)
C11 0.025(2) 0.027(3) 0.020(2) -0.006(2) 0.0039(19) -0.010(2)
C12 0.023(2) 0.026(2) 0.019(2) -0.005(2) 0.0009(19) -0.005(2)
C13 0.024(3) 0.030(3) 0.033(3) -0.008(2) 0.003(2) -0.004(2)
C14 0.035(3) 0.042(3) 0.026(3) -0.007(2) -0.006(2) -0.007(2)
C15 0.035(3) 0.040(3) 0.023(3) -0.012(2) 0.002(2) -0.013(2)
C16 0.027(3) 0.028(3) 0.025(2) -0.011(2) 0.006(2) -0.008(2)
C21 0.025(2) 0.024(3) 0.023(2) -0.006(2) -0.002(2) 0.000(2)
C22 0.025(2) 0.027(3) 0.026(3) -0.011(2) -0.002(2) 0.002(2)
C23 0.025(3) 0.038(3) 0.024(3) -0.012(2) 0.003(2) 0.003(2)
C24 0.028(3) 0.029(3) 0.027(3) -0.003(2) 0.003(2) -0.006(2)
C25 0.032(3) 0.024(3) 0.033(3) -0.007(2) -0.002(2) -0.004(2)
C26 0.031(3) 0.030(3) 0.023(2) -0.010(2) 0.001(2) -0.001(2)
C31 0.023(2) 0.025(2) 0.020(2) -0.008(2) 0.0044(19) -0.0022(19)
C32 0.024(2) 0.029(3) 0.020(2) -0.009(2) 0.002(2) 0.001(2)
C33 0.029(3) 0.025(3) 0.030(3) -0.011(2) 0.005(2) -0.007(2)
C34 0.035(3) 0.036(3) 0.036(3) -0.023(2) 0.002(2) -0.010(2)
C35 0.026(3) 0.040(3) 0.025(3) -0.009(2) -0.002(2) -0.003(2)
C36 0.026(3) 0.023(3) 0.026(3) -0.006(2) 0.000(2) 0.003(2)
B2 0.030(3) 0.026(3) 0.019(3) -0.004(2) 0.005(2) -0.002(2)
F52 0.0378(16) 0.0286(15) 0.0258(14) -0.0047(12) 0.0027(12) 0.0027(12)
F53 0.0514(18) 0.0287(16) 0.0329(15) -0.0051(13) -0.0084(14) 0.0107(13)
F54 0.0385(17) 0.0513(19) 0.0559(19) -0.0206(16) -0.0047(15) 0.0184(15)
F55 0.0373(17) 0.0501(19) 0.056(2) -0.0187(16) 0.0138(15) 0.0025(14)
F56 0.0404(16) 0.0312(16) 0.0337(16) -0.0049(13) 0.0129(13) -0.0018(13)
F62 0.0429(16) 0.0308(15) 0.0255(14) -0.0042(12) -0.0025(12) -0.0085(12)
F63 0.0491(18) 0.0267(15) 0.0345(16) -0.0009(13) -0.0057(13) -0.0121(13)
F64 0.0457(17) 0.0307(16) 0.0499(18) -0.0181(14) -0.0161(14) -0.0015(13)
F65 0.0435(17) 0.0376(16) 0.0335(16) -0.0143(13) -0.0105(13) -0.0004(13)
F66 0.0377(15) 0.0264(14) 0.0222(13) -0.0037(12) -0.0024(12) -0.0023(12)
F72 0.0376(15) 0.0308(15) 0.0301(15) -0.0130(13) -0.0009(12) 0.0037(12)
F73 0.0396(16) 0.0372(17) 0.0382(16) -0.0096(13) -0.0098(13) 0.0099(14)
F74 0.067(2) 0.052(2) 0.0385(17) -0.0194(15) -0.0225(16) 0.0057(16)
F75 0.072(2) 0.0504(19) 0.0394(17) -0.0307(15) -0.0129(16) 0.0077(16)
F76 0.0486(17) 0.0280(15) 0.0368(16) -0.0147(13) -0.0066(13) 0.0068(13)
C51 0.030(3) 0.026(3) 0.023(2) -0.011(2) -0.003(2) 0.000(2)
C52 0.031(3) 0.031(3) 0.022(2) -0.012(2) -0.002(2) 0.000(2)
C53 0.038(3) 0.029(3) 0.024(2) -0.008(2) -0.005(2) 0.003(2)
C54 0.034(3) 0.032(3) 0.041(3) -0.018(2) -0.007(2) 0.013(2)
C55 0.030(3) 0.036(3) 0.041(3) -0.017(3) 0.005(2) 0.001(2)
C56 0.040(3) 0.026(3) 0.025(3) -0.007(2) 0.003(2) 0.003(2)
C61 0.024(2) 0.023(2) 0.023(2) -0.007(2) 0.0024(19) 0.0021(19)
C62 0.031(3) 0.031(3) 0.020(2) -0.008(2) -0.001(2) -0.001(2)
C63 0.036(3) 0.022(3) 0.029(3) -0.003(2) -0.008(2) 0.002(2)
C64 0.030(3) 0.027(3) 0.038(3) -0.015(2) -0.006(2) 0.001(2)
C65 0.026(3) 0.032(3) 0.026(3) -0.011(2) -0.005(2) 0.005(2)
C66 0.030(3) 0.023(3) 0.026(3) -0.007(2) -0.001(2) 0.000(2)
C71 0.022(2) 0.023(2) 0.023(2) -0.003(2) 0.0052(19) -0.008(2)
C72 0.031(3) 0.025(3) 0.026(3) -0.010(2) 0.006(2) -0.006(2)
C73 0.027(3) 0.024(3) 0.031(3) -0.006(2) -0.002(2) -0.001(2)
C74 0.041(3) 0.037(3) 0.021(2) -0.007(2) -0.006(2) -0.006(2)
C75 0.044(3) 0.030(3) 0.028(3) -0.013(2) -0.002(2) -0.005(2)
C76 0.028(3) 0.023(3) 0.027(3) -0.005(2) 0.005(2) -0.004(2)
Li1 0.037(5) 0.045(5) 0.031(5) -0.020(4) 0.004(4) 0.004(4)
O81 0.0352(19) 0.037(2) 0.0303(18) -0.0137(16) -0.0027(15) 0.0026(16)
C82 0.060(4) 0.046(3) 0.040(3) -0.026(3) -0.019(3) 0.008(3)
C83 0.056(4) 0.051(4) 0.042(3) -0.019(3) -0.009(3) -0.005(3)
O84 0.051(2) 0.045(2) 0.0312(19) -0.0079(17) -0.0017(17) -0.0161(18)
C85 0.060(4) 0.036(3) 0.023(3) -0.011(2) 0.007(2) -0.004(3)
C86 0.045(3) 0.035(3) 0.040(3) -0.008(3) 0.006(3) -0.006(3)
O87 0.041(2) 0.044(2) 0.050(2) -0.0216(19) 0.0005(18) 0.0012(17)
C88 0.034(3) 0.053(4) 0.074(4) -0.029(3) 0.000(3) 0.000(3)
C89 0.037(3) 0.063(4) 0.068(4) -0.035(4) -0.013(3) 0.001(3)
O90 0.034(2) 0.049(2) 0.049(2) -0.0234(19) -0.0081(17) 0.0036(17)
C91 0.035(3) 0.039(3) 0.039(3) -0.014(3) 0.001(2) 0.007(2)
C92 0.040(3) 0.031(3) 0.031(3) -0.010(2) -0.002(2) 0.005(2)

loop_
_atom_type_symbol
_atom_type_description
_atom_type_scat_dispersion_real
_atom_type_scat_dispersion_imag
_atom_type_scat_source
C C 0.0033 0.0016 'International Tables Vol C Tables 4.2.6.8 and 6.1.1.4'
H H 0.0000 0.0000 'International Tables Vol C Tables 4.2.6.8 and 6.1.1.4'
Li Li -0.0003 0.0001 'International Tables Vol C Tables 4.2.6.8 and 6.1.1.4'
B B 0.0013 0.0007 'International Tables Vol C Tables 4.2.6.8 and 6.1.1.4'
O O 0.0106 0.0060 'International Tables Vol C Tables 4.2.6.8 and 6.1.1.4'
F F 0.0171 0.0103 'International Tables Vol C Tables 4.2.6.8 and 6.1.1.4'
P P 0.1023 0.0942 'International Tables Vol C Tables 4.2.6.8 and 6.1.1.4'

loop_
_geom_angle_atom_site_label_1
_geom_angle_atom_site_label_2
_geom_angle_atom_site_label_3
_geom_angle
_geom_angle_site_symmetry_1
_geom_angle_site_symmetry_3
_geom_angle_publ_flag
B1 P1 B2 129.8(2) . . ?
B1 P1 H41 110.4(18) . . ?
B2 P1 H41 101.5(19) . . ?
B1 P1 H42 97.8(17) . . ?
B2 P1 H42 111.1(17) . . ?
H41 P1 H42 104(2) . . ?
C11 B1 C31 116.7(4) . . ?
C11 B1 C21 104.3(4) . . ?
C31 B1 C21 112.8(4) . . ?
C11 B1 P1 115.8(3) . . ?
C31 B1 P1 99.5(3) . . ?
C21 B1 P1 107.7(3) . . ?
C16 C11 C12 114.0(4) . . ?
C16 C11 B1 126.5(4) . . ?
C12 C11 B1 118.9(4) . . ?
F12 C12 C13 116.6(4) . . ?
F12 C12 C11 119.2(4) . . ?
C13 C12 C11 124.2(4) . . ?
F13 C13 C12 120.4(4) . . ?
F13 C13 C14 120.5(4) . . ?
C12 C13 C14 119.1(5) . . ?
F14 C14 C15 120.9(5) . . ?
F14 C14 C13 119.4(5) . . ?
C15 C14 C13 119.6(5) . . ?
F15 C15 C14 120.0(4) . . ?
F15 C15 C16 120.3(5) . . ?
C14 C15 C16 119.7(5) . . ?
F16 C16 C15 115.7(4) . . ?
F16 C16 C11 121.0(4) . . ?
C15 C16 C11 123.3(4) . . ?
C22 C21 C26 112.9(4) . . ?
C22 C21 B1 126.1(4) . . ?
C26 C21 B1 120.3(4) . . ?
F22 C22 C23 113.6(4) . . ?
F22 C22 C21 120.8(4) . . ?
C23 C22 C21 125.5(5) . . ?
F23 C23 C24 119.4(4) . . ?
F23 C23 C22 121.6(4) . . ?
C24 C23 C22 119.0(4) . . ?
F24 C24 C23 120.7(5) . . ?
F24 C24 C25 120.4(5) . . ?
C23 C24 C25 118.9(4) . . ?
F25 C25 C24 119.8(4) . . ?
F25 C25 C26 120.4(5) . . ?
C24 C25 C26 119.8(5) . . ?
F26 C26 C21 120.5(4) . . ?
F26 C26 C25 115.6(4) . . ?
C21 C26 C25 123.8(4) . . ?
C36 C31 C32 113.5(4) . . ?
C36 C31 B1 121.5(4) . . ?
C32 C31 B1 124.9(4) . . ?
F32 C32 C33 114.2(4) . . ?
F32 C32 C31 122.1(4) . . ?
C33 C32 C31 123.6(4) . . ?
F33 C33 C32 120.4(4) . . ?
F33 C33 C34 120.0(4) . . ?
C32 C33 C34 119.6(4) . . ?
F34 C34 C35 120.9(5) . . ?
F34 C34 C33 119.5(4) . . ?
C35 C34 C33 119.6(5) . . ?
F35 C35 C34 119.8(5) . . ?
F35 C35 C36 121.3(4) . . ?
C34 C35 C36 118.9(4) . . ?
F36 C36 C35 115.5(4) . . ?
F36 C36 C31 119.6(4) . . ?
C35 C36 C31 124.9(4) . . ?
C61 B2 C71 113.6(4) . . ?
C61 B2 C51 105.1(4) . . ?
C71 B2 C51 112.8(4) . . ?
C61 B2 P1 111.7(3) . . ?
C71 B2 P1 102.8(3) . . ?
C51 B2 P1 111.0(3) . . ?
C52 C51 C56 112.5(4) . . ?
C52 C51 B2 130.3(4) . . ?
C56 C51 B2 117.2(4) . . ?
F52 C52 C53 115.0(4) . . ?
F52 C52 C51 121.1(4) . . ?
C53 C52 C51 124.0(5) . . ?
F53 C53 C54 119.3(4) . . ?
F53 C53 C52 120.2(4) . . ?
C54 C53 C52 120.5(4) . . ?
F54 C54 C55 120.7(5) . . ?
F54 C54 C53 120.6(4) . . ?
C55 C54 C53 118.8(4) . . ?
F55 C55 C54 120.6(4) . . ?
F55 C55 C56 120.8(4) . . ?
C54 C55 C56 118.6(5) . . ?
F56 C56 C55 114.8(4) . . ?
F56 C56 C51 119.4(4) . . ?
C55 C56 C51 125.7(4) . . ?
C66 C61 C62 112.9(4) . . ?
C66 C61 B2 121.2(4) . . ?
C62 C61 B2 125.4(4) . . ?
F62 C62 C63 114.2(4) . . ?
F62 C62 C61 121.5(4) . . ?
C63 C62 C61 124.2(4) . . ?
F63 C63 C62 121.0(4) . . ?
F63 C63 C64 119.2(4) . . ?
C62 C63 C64 119.7(4) . . ?
F64 C64 C63 120.9(4) . . ?
F64 C64 C65 119.8(4) . . ?
C63 C64 C65 119.3(5) . . ?
F65 C65 C66 122.1(4) . . ?
F65 C65 C64 119.2(4) . . ?
C66 C65 C64 118.7(4) . . ?
F66 C66 C65 115.4(4) . . ?
F66 C66 C61 119.5(4) . . ?
C65 C66 C61 125.1(4) . . ?
C72 C71 C76 113.5(4) . . ?
C72 C71 B2 120.5(4) . . ?
C76 C71 B2 126.0(4) . . ?
F72 C72 C73 116.2(4) . . ?
F72 C72 C71 119.2(4) . . ?
C73 C72 C71 124.5(5) . . ?
F73 C73 C74 119.8(4) . . ?
F73 C73 C72 120.8(4) . . ?
C74 C73 C72 119.3(4) . . ?
F74 C74 C73 120.8(4) . . ?
F74 C74 C75 120.2(5) . . ?
C73 C74 C75 119.0(4) . . ?
F75 C75 C74 120.2(4) . . ?
F75 C75 C76 119.7(4) . . ?
C74 C75 C76 120.1(5) . . ?
F76 C76 C75 115.1(4) . . ?
F76 C76 C71 121.3(4) . . ?
C75 C76 C71 123.6(4) . . ?
O84 Li1 O81 111.1(4) . 2_676 ?
O84 Li1 O90 128.0(4) . . ?
O81 Li1 O90 115.3(4) 2_676 . ?
O84 Li1 O87 82.9(4) . . ?
O81 Li1 O87 130.9(5) 2_676 . ?
O90 Li1 O87 84.3(4) . . ?
O84 Li1 O81 79.0(3) . . ?
O81 Li1 O81 91.9(4) 2_676 . ?
O90 Li1 O81 77.2(3) . . ?
O87 Li1 O81 137.2(4) . . ?
O84 Li1 Li1 95.1(4) . 2_676 ?
O81 Li1 Li1 50.6(3) 2_676 2_676 ?
O90 Li1 Li1 96.3(4) . 2_676 ?
O87 Li1 Li1 177.9(5) . 2_676 ?
O81 Li1 Li1 41.3(2) . 2_676 ?
C82 O81 C92 112.9(4) . . ?
C82 O81 Li1 125.8(4) . 2_676 ?
C92 O81 Li1 113.9(4) . 2_676 ?
C82 O81 Li1 104.0(4) . . ?
C92 O81 Li1 105.6(3) . . ?
Li1 O81 Li1 88.1(4) 2_676 . ?
O81 C82 C83 108.4(4) . . ?
O81 C82 H82A 110.0 . . ?
C83 C82 H82A 110.0 . . ?
O81 C82 H82B 110.0 . . ?
C83 C82 H82B 110.0 . . ?
H82A C82 H82B 108.4 . . ?
O84 C83 C82 109.5(5) . . ?
O84 C83 H83A 109.8 . . ?
C82 C83 H83A 109.8 . . ?
O84 C83 H83B 109.8 . . ?
C82 C83 H83B 109.8 . . ?
H83A C83 H83B 108.2 . . ?
C83 O84 C85 116.3(4) . . ?
C83 O84 Li1 115.5(4) . . ?
C85 O84 Li1 111.6(4) . . ?
O84 C85 C86 104.7(4) . . ?
O84 C85 H85A 110.8 . . ?
C86 C85 H85A 110.8 . . ?
O84 C85 H85B 110.8 . . ?
C86 C85 H85B 110.8 . . ?
H85A C85 H85B 108.9 . . ?
O87 C86 C85 110.1(4) . . ?
O87 C86 H86A 109.7 . . ?
C85 C86 H86A 109.7 . . ?
O87 C86 H86B 109.7 . . ?
C85 C86 H86B 109.7 . . ?
H86A C86 H86B 108.2 . . ?
C88 O87 C86 114.4(4) . . ?
C88 O87 Li1 109.7(4) . . ?
C86 O87 Li1 108.7(4) . . ?
O87 C88 C89 105.6(5) . . ?
O87 C88 H88A 110.6 . . ?
C89 C88 H88A 110.6 . . ?
O87 C88 H88B 110.6 . . ?
C89 C88 H88B 110.6 . . ?
H88A C88 H88B 108.7 . . ?
O90 C89 C88 111.5(5) . . ?
O90 C89 H89A 109.3 . . ?
C88 C89 H89A 109.3 . . ?
O90 C89 H89B 109.3 . . ?
C88 C89 H89B 109.3 . . ?
H89A C89 H89B 108.0 . . ?
C91 O90 C89 114.4(4) . . ?
C91 O90 Li1 112.9(4) . . ?
C89 O90 Li1 106.2(4) . . ?
O90 C91 C92 105.6(4) . . ?
O90 C91 H91A 110.6 . . ?
C92 C91 H91A 110.6 . . ?
O90 C91 H91B 110.6 . . ?
C92 C91 H91B 110.6 . . ?
H91A C91 H91B 108.8 . . ?
O81 C92 C91 110.5(4) . . ?
O81 C92 H92A 109.6 . . ?
C91 C92 H92A 109.6 . . ?
O81 C92 H92B 109.6 . . ?
C91 C92 H92B 109.6 . . ?
H92A C92 H92B 108.1 . . ?

loop_
_geom_bond_atom_site_label_1
_geom_bond_atom_site_label_2
_geom_bond_distance
_geom_bond_site_symmetry_2
_geom_bond_publ_flag
P1 B1 2.056(6) . ?
P1 B2 2.058(6) . ?
P1 H41 1.22(4) . ?
P1 H42 1.28(4) . ?
B1 C11 1.640(7) . ?
B1 C31 1.647(7) . ?
B1 C21 1.664(7) . ?
F12 C12 1.355(5) . ?
F13 C13 1.353(6) . ?
F14 C14 1.355(6) . ?
F15 C15 1.342(5) . ?
F16 C16 1.355(5) . ?
F22 C22 1.364(6) . ?
F23 C23 1.354(5) . ?
F24 C24 1.344(6) . ?
F25 C25 1.337(6) . ?
F26 C26 1.356(5) . ?
F32 C32 1.347(5) . ?
F33 C33 1.349(6) . ?
F34 C34 1.343(5) . ?
F35 C35 1.347(5) . ?
F36 C36 1.353(6) . ?
C11 C16 1.392(6) . ?
C11 C12 1.401(6) . ?
C12 C13 1.368(6) . ?
C13 C14 1.380(7) . ?
C14 C15 1.375(7) . ?
C15 C16 1.381(7) . ?
C21 C22 1.388(6) . ?
C21 C26 1.389(7) . ?
C22 C23 1.382(7) . ?
C23 C24 1.368(7) . ?
C24 C25 1.382(7) . ?
C25 C26 1.391(7) . ?
C31 C36 1.389(6) . ?
C31 C32 1.394(7) . ?
C32 C33 1.376(7) . ?
C33 C34 1.378(7) . ?
C34 C35 1.367(7) . ?
C35 C36 1.373(7) . ?
B2 C61 1.637(7) . ?
B2 C71 1.647(7) . ?
B2 C51 1.661(7) . ?
F52 C52 1.361(5) . ?
F53 C53 1.353(6) . ?
F54 C54 1.350(5) . ?
F55 C55 1.357(6) . ?
F56 C56 1.367(6) . ?
F62 C62 1.359(5) . ?
F63 C63 1.351(6) . ?
F64 C64 1.347(6) . ?
F65 C65 1.353(5) . ?
F66 C66 1.358(6) . ?
F72 C72 1.347(5) . ?
F73 C73 1.344(5) . ?
F74 C74 1.348(5) . ?
F75 C75 1.352(6) . ?
F76 C76 1.361(5) . ?
C51 C52 1.386(7) . ?
C51 C56 1.390(7) . ?
C52 C53 1.377(7) . ?
C53 C54 1.374(7) . ?
C54 C55 1.367(7) . ?
C55 C56 1.380(7) . ?
C61 C66 1.392(6) . ?
C61 C62 1.403(7) . ?
C62 C63 1.362(7) . ?
C63 C64 1.373(7) . ?
C64 C65 1.388(7) . ?
C65 C66 1.363(7) . ?
C71 C72 1.392(7) . ?
C71 C76 1.392(7) . ?
C72 C73 1.378(7) . ?
C73 C74 1.373(7) . ?
C74 C75 1.374(7) . ?
C75 C76 1.382(7) . ?
Li1 O84 1.975(9) . ?
Li1 O81 1.988(9) 2_676 ?
Li1 O90 2.011(9) . ?
Li1 O87 2.022(10) . ?
Li1 O81 2.325(10) . ?
Li1 Li1 3.008(18) 2_676 ?
O81 C82 1.455(6) . ?
O81 C92 1.456(6) . ?
O81 Li1 1.988(9) 2_676 ?
C82 C83 1.505(8) . ?
C82 H82A 0.9900 . ?
C82 H82B 0.9900 . ?
C83 O84 1.435(6) . ?
C83 H83A 0.9900 . ?
C83 H83B 0.9900 . ?
O84 C85 1.439(6) . ?
C85 C86 1.507(7) . ?
C85 H85A 0.9900 . ?
C85 H85B 0.9900 . ?
C86 O87 1.436(6) . ?
C86 H86A 0.9900 . ?
C86 H86B 0.9900 . ?
O87 C88 1.436(6) . ?
C88 C89 1.500(8) . ?
C88 H88A 0.9900 . ?
C88 H88B 0.9900 . ?
C89 O90 1.440(6) . ?
C89 H89A 0.9900 . ?
C89 H89B 0.9900 . ?
O90 C91 1.435(6) . ?
C91 C92 1.501(7) . ?
C91 H91A 0.9900 . ?
C91 H91B 0.9900 . ?
C92 H92A 0.9900 . ?
C92 H92B 0.9900 . ?

loop_
_geom_torsion_atom_site_label_1
_geom_torsion_atom_site_label_2
_geom_torsion_atom_site_label_3
_geom_torsion_atom_site_label_4
_geom_torsion
_geom_torsion_site_symmetry_1
_geom_torsion_site_symmetry_2
_geom_torsion_site_symmetry_3
_geom_torsion_site_symmetry_4
_geom_torsion_publ_flag
B2 P1 B1 C11 68.9(5) . . . . ?
B2 P1 B1 C31 -57.1(4) . . . . ?
B2 P1 B1 C21 -174.9(3) . . . . ?
C31 B1 C11 C16 136.2(5) . . . . ?
C21 B1 C11 C16 -98.6(5) . . . . ?
P1 B1 C11 C16 19.5(6) . . . . ?
C31 B1 C11 C12 -52.3(6) . . . . ?
C21 B1 C11 C12 72.9(5) . . . . ?
P1 B1 C11 C12 -168.9(3) . . . . ?
C16 C11 C12 F12 177.6(4) . . . . ?
B1 C11 C12 F12 5.0(6) . . . . ?
C16 C11 C12 C13 -3.0(6) . . . . ?
B1 C11 C12 C13 -175.6(4) . . . . ?
F12 C12 C13 F13 1.4(6) . . . . ?
C11 C12 C13 F13 -178.0(4) . . . . ?
F12 C12 C13 C14 -179.9(4) . . . . ?
C11 C12 C13 C14 0.7(7) . . . . ?
F13 C13 C14 F14 0.1(7) . . . . ?
C12 C13 C14 F14 -178.6(4) . . . . ?
F13 C13 C14 C15 179.7(4) . . . . ?
C12 C13 C14 C15 1.0(7) . . . . ?
F14 C14 C15 F15 0.1(7) . . . . ?
C13 C14 C15 F15 -179.5(4) . . . . ?
F14 C14 C15 C16 179.5(4) . . . . ?
C13 C14 C15 C16 0.0(7) . . . . ?
F15 C15 C16 F16 -3.3(6) . . . . ?
C14 C15 C16 F16 177.2(4) . . . . ?
F15 C15 C16 C11 176.8(4) . . . . ?
C14 C15 C16 C11 -2.7(7) . . . . ?
C12 C11 C16 F16 -175.9(4) . . . . ?
B1 C11 C16 F16 -4.0(7) . . . . ?
C12 C11 C16 C15 4.0(6) . . . . ?
B1 C11 C16 C15 175.9(4) . . . . ?
C11 B1 C21 C22 -103.2(5) . . . . ?
C31 B1 C21 C22 24.4(6) . . . . ?
P1 B1 C21 C22 133.2(4) . . . . ?
C11 B1 C21 C26 66.1(5) . . . . ?
C31 B1 C21 C26 -166.3(4) . . . . ?
P1 B1 C21 C26 -57.5(5) . . . . ?
C26 C21 C22 F22 -175.8(4) . . . . ?
B1 C21 C22 F22 -5.8(6) . . . . ?
C26 C21 C22 C23 2.2(6) . . . . ?
B1 C21 C22 C23 172.2(4) . . . . ?
F22 C22 C23 F23 -1.9(6) . . . . ?
C21 C22 C23 F23 179.9(4) . . . . ?
F22 C22 C23 C24 178.0(4) . . . . ?
C21 C22 C23 C24 -0.2(7) . . . . ?
F23 C23 C24 F24 -1.2(6) . . . . ?
C22 C23 C24 F24 178.9(4) . . . . ?
F23 C23 C24 C25 178.9(4) . . . . ?
C22 C23 C24 C25 -1.0(7) . . . . ?
F24 C24 C25 F25 1.8(7) . . . . ?
C23 C24 C25 F25 -178.3(4) . . . . ?
F24 C24 C25 C26 -179.9(4) . . . . ?
C23 C24 C25 C26 0.0(7) . . . . ?
C22 C21 C26 F26 176.0(4) . . . . ?
B1 C21 C26 F26 5.3(6) . . . . ?
C22 C21 C26 C25 -3.2(6) . . . . ?
B1 C21 C26 C25 -173.8(4) . . . . ?
F25 C25 C26 F26 1.3(6) . . . . ?
C24 C25 C26 F26 -176.9(4) . . . . ?
F25 C25 C26 C21 -179.4(4) . . . . ?
C24 C25 C26 C21 2.3(7) . . . . ?
C11 B1 C31 C36 167.7(4) . . . . ?
C21 B1 C31 C36 46.9(6) . . . . ?
P1 B1 C31 C36 -66.9(5) . . . . ?
C11 B1 C31 C32 -15.9(6) . . . . ?
C21 B1 C31 C32 -136.7(4) . . . . ?
P1 B1 C31 C32 109.5(4) . . . . ?
C36 C31 C32 F32 -177.7(4) . . . . ?
B1 C31 C32 F32 5.7(7) . . . . ?
C36 C31 C32 C33 -1.4(6) . . . . ?
B1 C31 C32 C33 -178.1(4) . . . . ?
F32 C32 C33 F33 -0.1(6) . . . . ?
C31 C32 C33 F33 -176.6(4) . . . . ?
F32 C32 C33 C34 178.7(4) . . . . ?
C31 C32 C33 C34 2.2(7) . . . . ?
F33 C33 C34 F34 -2.7(7) . . . . ?
C32 C33 C34 F34 178.5(4) . . . . ?
F33 C33 C34 C35 177.3(4) . . . . ?
C32 C33 C34 C35 -1.5(7) . . . . ?
F34 C34 C35 F35 -0.8(7) . . . . ?
C33 C34 C35 F35 179.2(4) . . . . ?
F34 C34 C35 C36 -179.7(4) . . . . ?
C33 C34 C35 C36 0.3(7) . . . . ?
F35 C35 C36 F36 1.6(6) . . . . ?
C34 C35 C36 F36 -179.5(4) . . . . ?
F35 C35 C36 C31 -178.5(4) . . . . ?
C34 C35 C36 C31 0.3(7) . . . . ?
C32 C31 C36 F36 -179.9(4) . . . . ?
B1 C31 C36 F36 -3.2(6) . . . . ?
C32 C31 C36 C35 0.2(7) . . . . ?
B1 C31 C36 C35 176.9(4) . . . . ?
B1 P1 B2 C61 51.7(4) . . . . ?
B1 P1 B2 C71 -70.5(4) . . . . ?
B1 P1 B2 C51 168.6(3) . . . . ?
C61 B2 C51 C52 117.8(5) . . . . ?
C71 B2 C51 C52 -117.9(5) . . . . ?
P1 B2 C51 C52 -3.1(6) . . . . ?
C61 B2 C51 C56 -59.7(5) . . . . ?
C71 B2 C51 C56 64.7(5) . . . . ?
P1 B2 C51 C56 179.4(3) . . . . ?
C56 C51 C52 F52 179.2(4) . . . . ?
B2 C51 C52 F52 1.6(7) . . . . ?
C56 C51 C52 C53 -0.9(7) . . . . ?
B2 C51 C52 C53 -178.5(5) . . . . ?
F52 C52 C53 F53 0.2(6) . . . . ?
C51 C52 C53 F53 -179.7(4) . . . . ?
F52 C52 C53 C54 -178.5(4) . . . . ?
C51 C52 C53 C54 1.6(7) . . . . ?
F53 C53 C54 F54 -0.5(7) . . . . ?
C52 C53 C54 F54 178.2(4) . . . . ?
F53 C53 C54 C55 179.9(4) . . . . ?
C52 C53 C54 C55 -1.4(7) . . . . ?
F54 C54 C55 F55 0.6(8) . . . . ?
C53 C54 C55 F55 -179.7(4) . . . . ?
F54 C54 C55 C56 -179.0(4) . . . . ?
C53 C54 C55 C56 0.7(8) . . . . ?
F55 C55 C56 F56 3.2(7) . . . . ?
C54 C55 C56 F56 -177.3(4) . . . . ?
F55 C55 C56 C51 -179.6(4) . . . . ?
C54 C55 C56 C51 0.0(8) . . . . ?
C52 C51 C56 F56 177.2(4) . . . . ?
B2 C51 C56 F56 -4.9(6) . . . . ?
C52 C51 C56 C55 0.1(7) . . . . ?
B2 C51 C56 C55 178.0(5) . . . . ?
C71 B2 C61 C66 168.5(4) . . . . ?
C51 B2 C61 C66 -67.7(5) . . . . ?
P1 B2 C61 C66 52.7(5) . . . . ?
C71 B2 C61 C62 -20.3(6) . . . . ?
C51 B2 C61 C62 103.6(5) . . . . ?
P1 B2 C61 C62 -136.0(4) . . . . ?
C66 C61 C62 F62 175.2(4) . . . . ?
B2 C61 C62 F62 3.4(7) . . . . ?
C66 C61 C62 C63 -0.9(7) . . . . ?
B2 C61 C62 C63 -172.7(4) . . . . ?
F62 C62 C63 F63 0.7(6) . . . . ?
C61 C62 C63 F63 177.1(4) . . . . ?
F62 C62 C63 C64 -177.7(4) . . . . ?
C61 C62 C63 C64 -1.4(7) . . . . ?
F63 C63 C64 F64 2.6(7) . . . . ?
C62 C63 C64 F64 -178.9(4) . . . . ?
F63 C63 C64 C65 -176.8(4) . . . . ?
C62 C63 C64 C65 1.7(7) . . . . ?
F64 C64 C65 F65 0.4(6) . . . . ?
C63 C64 C65 F65 179.8(4) . . . . ?
F64 C64 C65 C66 -179.1(4) . . . . ?
C63 C64 C65 C66 0.3(7) . . . . ?
F65 C65 C66 F66 -3.1(6) . . . . ?
C64 C65 C66 F66 176.5(4) . . . . ?
F65 C65 C66 C61 177.7(4) . . . . ?
C64 C65 C66 C61 -2.8(7) . . . . ?
C62 C61 C66 F66 -176.3(4) . . . . ?
B2 C61 C66 F66 -4.0(6) . . . . ?
C62 C61 C66 C65 3.0(7) . . . . ?
B2 C61 C66 C65 175.3(4) . . . . ?
C61 B2 C71 C72 -49.5(6) . . . . ?
C51 B2 C71 C72 -169.0(4) . . . . ?
P1 B2 C71 C72 71.4(5) . . . . ?
C61 B2 C71 C76 133.9(5) . . . . ?
C51 B2 C71 C76 14.4(6) . . . . ?
P1 B2 C71 C76 -105.2(4) . . . . ?
C76 C71 C72 F72 179.4(4) . . . . ?
B2 C71 C72 F72 2.4(6) . . . . ?
C76 C71 C72 C73 0.3(6) . . . . ?
B2 C71 C72 C73 -176.7(4) . . . . ?
F72 C72 C73 F73 -0.2(6) . . . . ?
C71 C72 C73 F73 178.9(4) . . . . ?
F72 C72 C73 C74 179.8(4) . . . . ?
C71 C72 C73 C74 -1.1(7) . . . . ?
F73 C73 C74 F74 1.4(7) . . . . ?
C72 C73 C74 F74 -178.5(4) . . . . ?
F73 C73 C74 C75 -179.5(4) . . . . ?
C72 C73 C74 C75 0.6(7) . . . . ?
F74 C74 C75 F75 0.6(7) . . . . ?
C73 C74 C75 F75 -178.6(4) . . . . ?
F74 C74 C75 C76 179.8(4) . . . . ?
C73 C74 C75 C76 0.6(7) . . . . ?
F75 C75 C76 F76 -2.1(6) . . . . ?
C74 C75 C76 F76 178.7(4) . . . . ?
F75 C75 C76 C71 177.7(4) . . . . ?
C74 C75 C76 C71 -1.5(7) . . . . ?
C72 C71 C76 F76 -179.2(4) . . . . ?
B2 C71 C76 F76 -2.4(7) . . . . ?
C72 C71 C76 C75 1.0(6) . . . . ?
B2 C71 C76 C75 177.8(4) . . . . ?
O84 Li1 O81 C82 15.5(4) . . . . ?
O81 Li1 O81 C82 126.6(4) 2_676 . . . ?
O90 Li1 O81 C82 -117.9(4) . . . . ?
O87 Li1 O81 C82 -51.2(7) . . . . ?
Li1 Li1 O81 C82 126.6(4) 2_676 . . . ?
O84 Li1 O81 C92 134.6(3) . . . . ?
O81 Li1 O81 C92 -114.3(4) 2_676 . . . ?
O90 Li1 O81 C92 1.2(3) . . . . ?
O87 Li1 O81 C92 67.9(7) . . . . ?
Li1 Li1 O81 C92 -114.3(4) 2_676 . . . ?
O84 Li1 O81 Li1 -111.1(4) . . . 2_676 ?
O81 Li1 O81 Li1 0.0 2_676 . . 2_676 ?
O90 Li1 O81 Li1 115.5(4) . . . 2_676 ?
O87 Li1 O81 Li1 -177.7(8) . . . 2_676 ?
C92 O81 C82 C83 -153.9(4) . . . . ?
Li1 O81 C82 C83 58.1(6) 2_676 . . . ?
Li1 O81 C82 C83 -39.9(5) . . . . ?
O81 C82 C83 O84 54.7(6) . . . . ?
C82 C83 O84 C85 92.5(5) . . . . ?
C82 C83 O84 Li1 -41.2(6) . . . . ?
O81 Li1 O84 C83 -73.8(6) 2_676 . . . ?
O90 Li1 O84 C83 77.9(7) . . . . ?
O87 Li1 O84 C83 154.9(4) . . . . ?
O81 Li1 O84 C83 13.9(4) . . . . ?
Li1 Li1 O84 C83 -24.3(6) 2_676 . . . ?
O81 Li1 O84 C85 150.3(4) 2_676 . . . ?
O90 Li1 O84 C85 -58.0(7) . . . . ?
O87 Li1 O84 C85 19.1(4) . . . . ?
O81 Li1 O84 C85 -122.0(4) . . . . ?
Li1 Li1 O84 C85 -160.2(4) 2_676 . . . ?
C83 O84 C85 C86 -177.4(4) . . . . ?
Li1 O84 C85 C86 -41.9(5) . . . . ?
O84 C85 C86 O87 51.1(5) . . . . ?
C85 C86 O87 C88 86.8(5) . . . . ?
C85 C86 O87 Li1 -36.2(5) . . . . ?
O84 Li1 O87 C88 -115.7(4) . . . . ?
O81 Li1 O87 C88 132.5(6) 2_676 . . . ?
O90 Li1 O87 C88 13.7(4) . . . . ?
O81 Li1 O87 C88 -50.5(7) . . . . ?
O84 Li1 O87 C86 10.0(4) . . . . ?
O81 Li1 O87 C86 -101.7(6) 2_676 . . . ?
O90 Li1 O87 C86 139.5(4) . . . . ?
O81 Li1 O87 C86 75.3(7) . . . . ?
C86 O87 C88 C89 -160.1(4) . . . . ?
Li1 O87 C88 C89 -37.7(6) . . . . ?
O87 C88 C89 O90 53.4(6) . . . . ?
C88 C89 O90 C91 84.0(6) . . . . ?
C88 C89 O90 Li1 -41.1(6) . . . . ?
O84 Li1 O90 C91 -34.8(7) . . . . ?
O81 Li1 O90 C91 115.9(5) 2_676 . . . ?
O87 Li1 O90 C91 -111.2(4) . . . . ?
O81 Li1 O90 C91 29.9(4) . . . . ?
Li1 Li1 O90 C91 66.8(5) 2_676 . . . ?
O84 Li1 O90 C89 91.3(6) . . . . ?
O81 Li1 O90 C89 -118.0(5) 2_676 . . . ?
O87 Li1 O90 C89 14.9(4) . . . . ?
O81 Li1 O90 C89 156.0(3) . . . . ?
Li1 Li1 O90 C89 -167.2(4) 2_676 . . . ?
C89 O90 C91 C92 -177.0(4) . . . . ?
Li1 O90 C91 C92 -55.5(5) . . . . ?
C82 O81 C92 C91 82.9(5) . . . . ?
Li1 O81 C92 C91 -125.1(5) 2_676 . . . ?
Li1 O81 C92 C91 -30.2(5) . . . . ?
O90 C91 C92 O81 55.5(5) . . . . ?
